data_2019403
loop_
_publ_author_name
'Gholizadeh, Mostafa'
'Pourayoubi, Mehrdad'
'Farimaneh, Masoumeh'
'Tarahhomi, Atekeh'
'Du\<sek, Michal'
'Eigner, V\'aclav'

_publ_section_title
;
 Hirshfeld surface analysis of the 1,1'-(ethane-1,2-diyl)dipyridinium
 dication in two new salts: perchlorate and peroxodisulfate
;
_journal_coeditor_code LG3130
_journal_issue 2
_journal_name_full 'Acta Crystallographica Section C'
_journal_page_first 230
_journal_page_last 235
_journal_paper_doi 10.1107/S2053229614000576
_journal_volume 70
_journal_year 2014
_chemical_formula_iupac 'C12 H14 N2 2+ , S2 O8 2-'
_chemical_formula_moiety 'C12 H14 N2 2+, S2 O8 2-'
_chemical_formula_sum 'C12 H14 N2 O8 S2'
_chemical_formula_weight 378.4
_chemical_name_common
;
1,1'-(Ethane-1,2-diyl)dipyridinium peroxodisulfate
;
_chemical_name_systematic
;
1,1'-(Ethane-1,2-diyl)dipyridinium hexaoxo-\m-peroxo-disulfate(2-)
;
_space_group_IT_number 14
_symmetry_cell_setting monoclinic
_symmetry_space_group_name_Hall '-P 2ybc'
_symmetry_space_group_name_H-M 'P 1 21/c 1'
_cell_angle_alpha 90
_cell_angle_beta 98.359(4)
_cell_angle_gamma 90
_cell_formula_units_Z 2
_cell_length_a 8.2189(5)
_cell_length_b 9.6676(6)
_cell_length_c 9.8361(4)
_cell_measurement_reflns_used 3143
_cell_measurement_temperature 120
_cell_measurement_theta_max 29.27
_cell_measurement_theta_min 2.96
_cell_volume 773.24(7)
_computing_cell_refinement '<i>CrysAlis PRO</i> (Agilent, 2010)'
_computing_data_collection '<i>CrysAlis PRO</i> (Agilent, 2010)'
_computing_data_reduction '<i>CrysAlis PRO</i> (Agilent, 2010)'
_computing_molecular_graphics '<i>DIAMOND</i> (Brandenburg & Putz, 2005)'
_computing_publication_material
;
<i>JANA2006</i> (Pet\<r\'i\<cek <i>et al.</i>, 2006), enCIFer (Allen,
<i>et al.</i>, 2004) and <i>PLATON</i> (Spek, 2009)
;
_computing_structure_refinement '<i>JANA2006</i> (Pet\<r\'i\<cek <i>et al.</i>, 2006)'
_computing_structure_solution '<i>SIR2002</i> (Burla <i>et al.</i>, 2003)'
_diffrn_ambient_temperature 120
_diffrn_detector_area_resol_mean 10.3784
_diffrn_measured_fraction_theta_full 0.98
_diffrn_measured_fraction_theta_max 0.87
_diffrn_measurement_device 'four-cycle diffractometer'
_diffrn_measurement_device_type 'Agilent Xcalibur Gemini Ultra diffractometer with Atlas detector'
_diffrn_measurement_method \w
_diffrn_radiation_monochromator graphite
_diffrn_radiation_source 'Enhance (Mo) X-ray Source'
_diffrn_radiation_type 'Mo K\a'
_diffrn_radiation_wavelength 0.7107
_diffrn_reflns_av_R_equivalents 0.0165
_diffrn_reflns_av_sigmaI/netI 0.0154
_diffrn_reflns_limit_h_max 11
_diffrn_reflns_limit_h_min -11
_diffrn_reflns_limit_k_max 13
_diffrn_reflns_limit_k_min -10
_diffrn_reflns_limit_l_max 12
_diffrn_reflns_limit_l_min -13
_diffrn_reflns_number 5426
_diffrn_reflns_theta_full 27.26
_diffrn_reflns_theta_max 29.34
_diffrn_reflns_theta_min 2.97
_exptl_absorpt_coefficient_mu 0.39
_exptl_absorpt_correction_T_max 0.845
_exptl_absorpt_correction_T_min 0.801
_exptl_absorpt_correction_type analytical
_exptl_absorpt_process_details '(CrysAlis PRO; Agilent, 2010)'
_exptl_crystal_colour colourless
_exptl_crystal_density_diffrn 1.6246
_exptl_crystal_description prism
_exptl_crystal_F_000 392
_exptl_crystal_size_max 0.757
_exptl_crystal_size_mid 0.632
_exptl_crystal_size_min 0.535
_refine_diff_density_max 0.31
_refine_diff_density_min -0.27
_refine_ls_extinction_coef 344E2(16)
_refine_ls_extinction_method 'B--C type 1 Gaussian isotropic (Becker & Coppens, 1974)'
_refine_ls_goodness_of_fit_ref 1.71
_refine_ls_hydrogen_treatment constr
_refine_ls_number_constraints 28
_refine_ls_number_parameters 110
_refine_ls_number_reflns 1848
_refine_ls_number_restraints 0
_refine_ls_R_factor_all 0.0309
_refine_ls_R_factor_gt 0.0283
_refine_ls_shift/su_max 0.0070
_refine_ls_shift/su_mean 0.0015
_refine_ls_structure_factor_coef Fsqd
_refine_ls_weighting_details 'w = 1/(\s^2^(I)+0.0016I^2^)'
_refine_ls_weighting_scheme sigma
_refine_ls_wR_factor_gt 0.0907
_refine_ls_wR_factor_ref 0.0923
_reflns_number_gt 1687
_reflns_number_total 1848
_reflns_threshold_expression I>3\s(I)
_cod_data_source_file lg3130sup1.cif
_cod_data_source_block II
_cod_original_sg_symbol_Hall '-P 2ycb'
_cod_original_sg_symbol_H-M 'P 21/c'
_cod_database_code 2019403
_cod_database_fobs_code 2019403

loop_
_symmetry_equiv_pos_site_id
_symmetry_equiv_pos_as_xyz
1 x,y,z
2 -x,y+1/2,-z+1/2
3 -x,-y,-z
4 x,-y+1/2,z+1/2

loop_
_atom_site_type_symbol
_atom_site_label
_atom_site_fract_x
_atom_site_fract_y
_atom_site_fract_z
_atom_site_U_iso_or_equiv
_atom_site_adp_type
_atom_site_calc_flag
_atom_site_occupancy
_atom_site_symmetry_multiplicity
S S1 0.33725(4) 0.11885(3) 0.07649(3) 0.01224(12) Uani d 1 4
O O1 0.27332(12) 0.18207(11) -0.05252(9) 0.0201(3) Uani d 1 4
O O2 0.46015(11) 0.20123(10) 0.15908(9) 0.0176(3) Uani d 1 4
O O3 0.21787(12) 0.05361(11) 0.14885(10) 0.0211(3) Uani d 1 4
O O4 0.43319(11) -0.02305(10) 0.03799(9) 0.0182(3) Uani d 1 4
N N2 0.33808(12) 0.56967(12) 0.09676(10) 0.0121(3) Uani d 1 4
C C6 0.10858(16) 0.71905(15) 0.05622(13) 0.0203(4) Uani d 1 4
C C5 0.03187(17) 0.64228(15) 0.14892(14) 0.0195(4) Uani d 1 4
C C7 0.26360(16) 0.68040(14) 0.03245(13) 0.0170(4) Uani d 1 4
C C4 0.11152(17) 0.52957(15) 0.21390(13) 0.0183(4) Uani d 1 4
C C3 0.26629(15) 0.49407(15) 0.18680(12) 0.0147(3) Uani d 1 4
C C1 0.50530(15) 0.53315(13) 0.07117(12) 0.0136(3) Uani d 1 4
H H1C6 0.054444 0.797422 0.00978 0.0243 Uiso d 1 4
H H1C5 -0.075686 0.667742 0.167356 0.0234 Uiso d 1 4
H H1C7 0.318515 0.732784 -0.030259 0.0204 Uiso d 1 4
H H1C4 0.059549 0.476065 0.277688 0.022 Uiso d 1 4
H H1C3 0.322568 0.415913 0.231844 0.0176 Uiso d 1 4
H H1C1 0.553291 0.468653 0.139716 0.0163 Uiso d 1 4
H H2C1 0.571429 0.615268 0.074414 0.0163 Uiso d 1 4

loop_
_atom_site_aniso_label
_atom_site_aniso_U_11
_atom_site_aniso_U_22
_atom_site_aniso_U_33
_atom_site_aniso_U_12
_atom_site_aniso_U_13
_atom_site_aniso_U_23
_atom_site_aniso_type_symbol
S1 0.0108(2) 0.0126(2) 0.0138(2) 0.00277(11) 0.00332(13) -0.00073(11) S
O1 0.0194(5) 0.0226(6) 0.0173(5) 0.0064(4) -0.0012(4) 0.0022(4) O
O2 0.0179(5) 0.0183(5) 0.0162(4) -0.0024(4) 0.0010(4) -0.0024(4) O
O3 0.0161(5) 0.0244(6) 0.0252(5) -0.0010(4) 0.0114(4) -0.0018(4) O
O4 0.0165(5) 0.0113(5) 0.0306(5) 0.0007(4) 0.0160(4) 0.0013(4) O
N2 0.0104(5) 0.0136(6) 0.0127(5) -0.0004(4) 0.0029(4) -0.0021(4) N
C6 0.0180(7) 0.0177(7) 0.0258(7) 0.0058(6) 0.0058(5) 0.0064(6) C
C5 0.0140(6) 0.0234(8) 0.0224(7) 0.0037(5) 0.0068(5) 0.0023(6) C
C7 0.0179(6) 0.0145(7) 0.0198(6) 0.0005(5) 0.0064(5) 0.0029(5) C
C4 0.0173(6) 0.0214(7) 0.0179(6) 0.0006(6) 0.0080(5) 0.0036(5) C
C3 0.0149(6) 0.0160(6) 0.0131(5) 0.0021(5) 0.0021(4) 0.0017(5) C
C1 0.0096(5) 0.0171(7) 0.0141(5) 0.0012(5) 0.0021(4) -0.0026(5) C

loop_
_atom_type_symbol
_atom_type_scat_dispersion_real
_atom_type_scat_dispersion_imag
_atom_type_scat_source
C 0.0033 0.0016 'International Tables Vol C tables 4.2.6.8 and 6.1.1.1'
H 0.0000 0.0000 'International Tables Vol C tables 4.2.6.8 and 6.1.1.1'
N 0.0061 0.0033 'International Tables Vol C tables 4.2.6.8 and 6.1.1.1'
O 0.0106 0.0060 'International Tables Vol C tables 4.2.6.8 and 6.1.1.1'
S 0.1246 0.1234 'International Tables Vol C tables 4.2.6.8 and 6.1.1.1'

loop_
_geom_angle_atom_site_label_1
_geom_angle_atom_site_label_2
_geom_angle_atom_site_label_3
_geom_angle_site_symmetry_1
_geom_angle_site_symmetry_3
_geom_angle
_geom_angle_publ_flag
O1 S1 O2 . . 113.52(6) yes
O1 S1 O3 . . 115.79(6) yes
O2 S1 O3 . . 115.85(6) yes
C7 N2 C3 . . 121.85(11) yes
C7 N2 C1 . . 118.80(11) yes
C3 N2 C1 . . 119.32(11) yes
C5 C6 C7 . . 118.86(13) ?
C5 C6 H1C6 . . 120.57 ?
C7 C6 H1C6 . . 120.57 ?
C6 C5 C4 . . 119.60(13) ?
C6 C5 H1C5 . . 120.2 ?
C4 C5 H1C5 . . 120.2 ?
N2 C7 C6 . . 120.28(13) ?
N2 C7 H1C7 . . 119.86 ?
C6 C7 H1C7 . . 119.86 ?
C5 C4 C3 . . 119.70(13) ?
C5 C4 H1C4 . . 120.15 ?
C3 C4 H1C4 . . 120.15 ?
N2 C3 C4 . . 119.70(12) ?
N2 C3 H1C3 . . 120.15 ?
C4 C3 H1C3 . . 120.15 ?
N2 C1 C1 . 3_665 109.00(9) ?
N2 C1 H1C1 . . 109.47 ?
N2 C1 H2C1 . . 109.47 ?
C1 C1 H1C1 3_665 . 109.47 ?
C1 C1 H2C1 3_665 . 109.47 ?
H1C1 C1 H2C1 . . 109.94 ?

loop_
_geom_bond_atom_site_label_1
_geom_bond_atom_site_label_2
_geom_bond_site_symmetry_2
_geom_bond_distance
_geom_bond_publ_flag
S1 O1 . 1.4374(10) yes
S1 O2 . 1.4408(9) yes
S1 O3 . 1.4388(11) yes
O4 O4 3_655 1.4839(13) yes
N2 C7 . 1.3447(17) yes
N2 C3 . 1.3485(17) yes
N2 C1 . 1.4757(16) yes
C6 C5 . 1.395(2) ?
C6 C7 . 1.3800(19) ?
C6 H1C6 . 0.96 ?
C5 C4 . 1.379(2) ?
C5 H1C5 . 0.96 ?
C7 H1C7 . 0.96 ?
C4 C3 . 1.3805(19) ?
C4 H1C4 . 0.96 ?
C3 H1C3 . 0.96 ?
C1 C1 3_665 1.5308(16) ?
C1 H1C1 . 0.96 ?
C1 H2C1 . 0.96 ?

loop_
_geom_hbond_atom_site_label_D
_geom_hbond_atom_site_label_H
_geom_hbond_atom_site_label_A
_geom_hbond_site_symmetry_A
_geom_hbond_distance_DH
_geom_hbond_distance_HA
_geom_hbond_distance_DA
_geom_hbond_angle_DHA
_geom_hbond_publ_flag
C1 H2C1 O1 3_665 0.96 2.36 3.3198(17) 173 yes
C7 H1C7 O2 3_665 0.96 2.45 3.3552(17) 158 yes
C3 H1C3 O2 . 0.96 2.52 3.279(2) 136 yes
C3 H1C3 O1 4_555 0.96 2.41 3.0715(16) 126 yes
C7 H1C7 O4 1_565 0.96 2.59 3.185(2) 120 yes
C1 H1C1 O2 . 0.96 2.71 3.358(2) 125 yes
N2 . O2 2_655 . . 2.9960(10) . yes
C5 H1C5 O1 3_565 0.96 2.34 3.063(2) 131 yes
C5 H1C5 O3 2_555 0.96 2.54 3.177(2) 124 yes
C4 H1C4 O3 2_555 0.96 2.60 3.204(2) 121 yes

loop_
_geom_torsion_atom_site_label_1
_geom_torsion_atom_site_label_2
_geom_torsion_atom_site_label_3
_geom_torsion_atom_site_label_4
_geom_torsion_site_symmetry_4
_geom_torsion
_geom_torsion_publ_flag
C3 N2 C1 C1 3_665 107.08(12) yes
C7 N2 C1 C1 3_665 -74.94(14) yes
C4 C3 N2 C1 . 178.41(12) yes
C6 C7 N2 C1 . -178.69(12) yes
O1 S1 O4 O4 3_655 61.05(8) yes
O2 S1 O4 O4 3_655 -59.71(8) yes
O3 S1 O4 O4 3_655 -179.30(7) yes
